data_4119248
loop_
_publ_author_name
'Bin Dong'
'Tsuneaki Sakurai'
'Yoshihito Honsho'
'Shu Seki'
'Hiromitsu Maeda'

_publ_section_title
;
 Cation Modules as Building Blocks Forming Supramolecular Assemblies with
 Planar Receptor-Anion Complexes
;
_journal_name_full 'Journal of the American Chemical Society'
_journal_page_first 1284
_journal_page_last 1287
_journal_paper_doi 10.1021/ja312214a
_journal_volume 135
_journal_year 2013
_chemical_formula_sum 'C30 H43 B Cl F2 N3 O2'
_chemical_formula_weight 561.93
_chemical_name_systematic
; 
 ? 
;
_space_group_IT_number 1
_symmetry_cell_setting triclinic
_symmetry_Int_Tables_number 1
_symmetry_space_group_name_Hall 'P 1'
_symmetry_space_group_name_H-M 'P 1'
_atom_sites_solution_hydrogens geom
_atom_sites_solution_primary direct
_atom_sites_solution_secondary difmap
_audit_creation_method SHELXL-97
_cell_angle_alpha 84.4633(17)
_cell_angle_beta 86.7504(17)
_cell_angle_gamma 85.1185(16)
_cell_formula_units_Z 1
_cell_length_a 8.5203(2)
_cell_length_b 9.0253(3)
_cell_length_c 9.8139(3)
_cell_measurement_temperature 93(2)
_cell_volume 747.53(4)
_computing_structure_refinement 'SHELXL-97 (Sheldrick, 1997)'
_computing_structure_solution 'SHELXS-97 (Sheldrick, 1990)'
_diffrn_ambient_temperature 93(2)
_diffrn_detector_area_resol_mean 10
_diffrn_measured_fraction_theta_full 0.980
_diffrn_measured_fraction_theta_max 0.980
_diffrn_measurement_device_type 'Rigaku RAXIS-RAPID'
_diffrn_measurement_method \w
_diffrn_radiation_monochromator graphite
_diffrn_radiation_source 'fine-focus sealed tube'
_diffrn_radiation_type CuK\a
_diffrn_radiation_wavelength 1.54187
_diffrn_reflns_av_R_equivalents 0.0738
_diffrn_reflns_av_sigmaI/netI 0.1108
_diffrn_reflns_limit_h_max 10
_diffrn_reflns_limit_h_min -10
_diffrn_reflns_limit_k_max 10
_diffrn_reflns_limit_k_min -10
_diffrn_reflns_limit_l_max 11
_diffrn_reflns_limit_l_min -11
_diffrn_reflns_number 7733
_diffrn_reflns_theta_full 65.96
_diffrn_reflns_theta_max 65.96
_diffrn_reflns_theta_min 4.53
_exptl_absorpt_coefficient_mu 1.489
_exptl_absorpt_correction_T_max 0.7550
_exptl_absorpt_correction_T_min 0.6636
_exptl_absorpt_correction_type none
_exptl_crystal_colour yellow
_exptl_crystal_density_diffrn 1.248
_exptl_crystal_description prism
_exptl_crystal_F_000 300
_exptl_crystal_size_max 0.30
_exptl_crystal_size_mid 0.30
_exptl_crystal_size_min 0.20
_refine_diff_density_max 0.441
_refine_diff_density_min -0.228
_refine_diff_density_rms 0.049
_refine_ls_abs_structure_details 'Flack H D (1983), Acta Cryst. A39, 876-881'
_refine_ls_abs_structure_Flack 0.21(2)
_refine_ls_extinction_method none
_refine_ls_goodness_of_fit_ref 0.993
_refine_ls_hydrogen_treatment constr
_refine_ls_matrix_type full
_refine_ls_number_parameters 355
_refine_ls_number_reflns 4226
_refine_ls_number_restraints 3
_refine_ls_restrained_S_all 0.992
_refine_ls_R_factor_all 0.0772
_refine_ls_R_factor_gt 0.0621
_refine_ls_shift/su_max 0.002
_refine_ls_shift/su_mean 0.000
_refine_ls_structure_factor_coef Fsqd
_refine_ls_weighting_details 'calc w=1/[\s^2^(Fo^2^)+(0.0594P)^2^+0.0000P] where P=(Fo^2^+2Fc^2^)/3'
_refine_ls_weighting_scheme calc
_refine_ls_wR_factor_gt 0.1379
_refine_ls_wR_factor_ref 0.1521
_reflns_number_gt 3210
_reflns_number_total 4226
_reflns_threshold_expression >2sigma(I)
_cod_data_source_file ja312214a_si_002_1.cif
_cod_data_source_block 11208mae
_cod_database_code 4119248

loop_
_symmetry_equiv_pos_as_xyz
'x, y, z'

loop_
_atom_site_label
_atom_site_type_symbol
_atom_site_fract_x
_atom_site_fract_y
_atom_site_fract_z
_atom_site_U_iso_or_equiv
_atom_site_adp_type
_atom_site_occupancy
_atom_site_symmetry_multiplicity
_atom_site_calc_flag
_atom_site_refinement_flags
C1 C 0.5021(6) -0.1496(5) -0.2506(6) 0.0462(14) Uani 1 1 d .
H1 H 0.4853 -0.2058 -0.3248 0.055 Uiso 1 1 calc R
C2 C 0.4775(6) -0.1949(6) -0.1132(6) 0.0481(14) Uani 1 1 d .
H2 H 0.4385 -0.2867 -0.0764 0.058 Uiso 1 1 calc R
C3 C 0.5196(7) -0.0833(5) -0.0381(6) 0.0468(13) Uani 1 1 d .
H3 H 0.5160 -0.0848 0.0589 0.056 Uiso 1 1 calc R
C4 C 0.5687(6) 0.0331(6) -0.1332(5) 0.0385(12) Uani 1 1 d .
C5 C 0.6232(6) 0.1715(6) -0.1120(6) 0.0416(13) Uani 1 1 d .
C6 C 0.6352(6) 0.2171(5) 0.0216(6) 0.0391(12) Uani 1 1 d .
H4 H 0.6261 0.1481 0.1006 0.047 Uiso 1 1 calc R
C7 C 0.6602(6) 0.3642(5) 0.0336(6) 0.0387(12) Uani 1 1 d .
C8 C 0.6572(6) 0.4329(6) 0.1591(5) 0.0391(12) Uani 1 1 d .
C9 C 0.6822(6) 0.5772(5) 0.1811(6) 0.0425(13) Uani 1 1 d .
H5 H 0.7015 0.6553 0.1117 0.051 Uiso 1 1 calc R
C10 C 0.6748(6) 0.5900(6) 0.3210(6) 0.0477(14) Uani 1 1 d .
H6 H 0.6851 0.6775 0.3653 0.057 Uiso 1 1 calc R
C11 C 0.6493(6) 0.4496(6) 0.3826(6) 0.0446(13) Uani 1 1 d .
H7 H 0.6417 0.4229 0.4787 0.053 Uiso 1 1 calc R
C12 C -0.0618(5) 0.0718(5) 0.5829(5) 0.0398(12) Uani 1 1 d .
H8 H -0.0941 0.1738 0.6083 0.048 Uiso 1 1 calc R
H9 H -0.1510 0.0369 0.5376 0.048 Uiso 1 1 calc R
C13 C -0.0336(6) -0.0284(5) 0.7118(6) 0.0401(12) Uani 1 1 d .
C14 C 0.0291(6) 0.0255(5) 0.8232(5) 0.0414(13) Uani 1 1 d .
H10 H 0.0576 0.1256 0.8164 0.050 Uiso 1 1 calc R
C15 C 0.0507(7) -0.0659(6) 0.9453(6) 0.0485(14) Uani 1 1 d .
H11 H 0.0957 -0.0291 1.0204 0.058 Uiso 1 1 calc R
C16 C 0.0061(6) -0.2098(6) 0.9555(6) 0.0511(14) Uani 1 1 d .
H12 H 0.0188 -0.2717 1.0387 0.061 Uiso 1 1 calc R
C17 C -0.0571(7) -0.2653(6) 0.8456(6) 0.0512(15) Uani 1 1 d .
H13 H -0.0864 -0.3650 0.8531 0.061 Uiso 1 1 calc R
C18 C -0.0772(6) -0.1747(6) 0.7248(6) 0.0447(13) Uani 1 1 d .
H14 H -0.1213 -0.2127 0.6498 0.054 Uiso 1 1 calc R
C19 C 0.2157(6) 0.1466(5) 0.5398(5) 0.0374(12) Uani 1 1 d .
H15 H 0.2373 0.0891 0.6287 0.045 Uiso 1 1 calc R
H16 H 0.3112 0.1323 0.4786 0.045 Uiso 1 1 calc R
C20 C 0.1910(6) 0.3086(5) 0.5630(6) 0.0412(12) Uani 1 1 d .
H17 H 0.0868 0.3291 0.6103 0.049 Uiso 1 1 calc R
H18 H 0.1932 0.3702 0.4739 0.049 Uiso 1 1 calc R
C21 C 0.3208(6) 0.3489(5) 0.6500(6) 0.0420(13) Uani 1 1 d .
H19 H 0.4244 0.3178 0.6064 0.050 Uiso 1 1 calc R
H20 H 0.3120 0.2922 0.7413 0.050 Uiso 1 1 calc R
C22 C 0.3148(7) 0.5148(5) 0.6690(6) 0.0517(15) Uani 1 1 d .
H21 H 0.3456 0.5700 0.5820 0.078 Uiso 1 1 calc R
H22 H 0.3875 0.5308 0.7390 0.078 Uiso 1 1 calc R
H23 H 0.2073 0.5502 0.6980 0.078 Uiso 1 1 calc R
C23 C 0.0243(6) 0.1780(5) 0.3558(5) 0.0385(12) Uani 1 1 d .
H24 H -0.0196 0.2750 0.3864 0.046 Uiso 1 1 calc R
H25 H -0.0625 0.1312 0.3177 0.046 Uiso 1 1 calc R
C24 C 0.1501(6) 0.2071(6) 0.2417(5) 0.0420(12) Uani 1 1 d .
H26 H 0.2381 0.2536 0.2782 0.050 Uiso 1 1 calc R
H27 H 0.1925 0.1113 0.2075 0.050 Uiso 1 1 calc R
C25 C 0.0804(6) 0.3099(6) 0.1245(6) 0.0439(13) Uani 1 1 d .
H28 H -0.0019 0.2593 0.0839 0.053 Uiso 1 1 calc R
H29 H 0.0294 0.4015 0.1610 0.053 Uiso 1 1 calc R
C26 C 0.2038(7) 0.3531(7) 0.0133(6) 0.0554(15) Uani 1 1 d .
H30 H 0.2761 0.4170 0.0491 0.083 Uiso 1 1 calc R
H31 H 0.1518 0.4073 -0.0653 0.083 Uiso 1 1 calc R
H32 H 0.2633 0.2627 -0.0157 0.083 Uiso 1 1 calc R
C27 C 0.1412(6) -0.0751(5) 0.4405(5) 0.0384(12) Uani 1 1 d .
H33 H 0.2432 -0.0675 0.3876 0.046 Uiso 1 1 calc R
H34 H 0.1618 -0.1396 0.5260 0.046 Uiso 1 1 calc R
C28 C 0.0323(6) -0.1503(5) 0.3580(6) 0.0433(13) Uani 1 1 d .
H35 H 0.0260 -0.0975 0.2651 0.052 Uiso 1 1 calc R
H36 H -0.0749 -0.1459 0.4027 0.052 Uiso 1 1 calc R
C29 C 0.0937(6) -0.3133(6) 0.3475(6) 0.0436(13) Uani 1 1 d .
H37 H 0.0976 -0.3649 0.4411 0.052 Uiso 1 1 calc R
H38 H 0.0179 -0.3620 0.2973 0.052 Uiso 1 1 calc R
C30 C 0.2548(6) -0.3338(6) 0.2765(6) 0.0491(14) Uani 1 1 d .
H39 H 0.2547 -0.2767 0.1863 0.074 Uiso 1 1 calc R
H40 H 0.2809 -0.4399 0.2652 0.074 Uiso 1 1 calc R
H41 H 0.3334 -0.2980 0.3319 0.074 Uiso 1 1 calc R
N1 N 0.5543(5) -0.0116(4) -0.2614(5) 0.0422(11) Uani 1 1 d .
H42 H 0.5758 0.0418 -0.3391 0.051 Uiso 1 1 calc R
N2 N 0.6369(5) 0.3565(5) 0.2859(5) 0.0426(10) Uani 1 1 d .
H43 H 0.6187 0.2617 0.3012 0.051 Uiso 1 1 calc R
N3 N 0.0807(5) 0.0801(4) 0.4781(4) 0.0371(10) Uani 1 1 d .
O1 O 0.6593(4) 0.2590(3) -0.2213(4) 0.0422(9) Uani 1 1 d .
O2 O 0.6840(4) 0.4590(3) -0.0772(4) 0.0405(8) Uani 1 1 d .
B1 B 0.7363(8) 0.3988(6) -0.2059(6) 0.0386(14) Uani 1 1 d .
Cl1 Cl 0.59405(13) 0.01927(13) 0.39383(13) 0.0471(4) Uani 1 1 d .
F1 F 0.8988(3) 0.3657(3) -0.2083(3) 0.0517(8) Uani 1 1 d .
F2 F 0.6967(4) 0.5012(3) -0.3132(3) 0.0550(8) Uani 1 1 d .

loop_
_atom_site_aniso_label
_atom_site_aniso_U_11
_atom_site_aniso_U_22
_atom_site_aniso_U_33
_atom_site_aniso_U_23
_atom_site_aniso_U_13
_atom_site_aniso_U_12
C1 0.048(3) 0.035(3) 0.058(4) -0.012(3) -0.006(3) -0.004(2)
C2 0.047(3) 0.041(3) 0.056(4) -0.003(3) 0.000(3) -0.007(2)
C3 0.060(3) 0.041(3) 0.039(3) -0.001(3) 0.002(3) -0.011(3)
C4 0.036(3) 0.041(3) 0.039(3) -0.013(3) -0.002(2) 0.001(2)
C5 0.040(3) 0.041(3) 0.045(4) -0.009(3) 0.000(3) -0.001(2)
C6 0.050(3) 0.029(3) 0.038(3) -0.005(2) 0.001(2) -0.001(2)
C7 0.034(3) 0.037(3) 0.046(3) -0.007(2) -0.005(2) -0.001(2)
C8 0.037(3) 0.047(3) 0.034(3) -0.007(2) 0.000(2) -0.005(2)
C9 0.038(3) 0.042(3) 0.047(4) -0.009(3) 0.003(2) -0.005(2)
C10 0.041(3) 0.056(3) 0.049(4) -0.018(3) 0.000(3) -0.004(2)
C11 0.041(3) 0.057(3) 0.037(3) -0.006(3) -0.002(2) -0.005(2)
C12 0.033(3) 0.039(3) 0.048(3) -0.009(2) 0.004(2) -0.004(2)
C13 0.039(3) 0.036(3) 0.046(3) -0.008(2) 0.006(2) -0.001(2)
C14 0.050(3) 0.034(3) 0.042(3) -0.008(2) 0.000(3) -0.012(2)
C15 0.066(4) 0.042(3) 0.039(4) -0.003(3) -0.009(3) -0.012(3)
C16 0.056(4) 0.042(3) 0.054(4) 0.003(3) -0.002(3) -0.004(3)
C17 0.055(4) 0.036(3) 0.063(4) -0.004(3) 0.010(3) -0.011(3)
C18 0.049(3) 0.041(3) 0.047(4) -0.009(3) 0.003(3) -0.014(2)
C19 0.037(3) 0.039(3) 0.038(3) -0.007(2) -0.007(2) -0.008(2)
C20 0.042(3) 0.042(3) 0.040(3) -0.004(2) 0.001(2) -0.011(2)
C21 0.047(3) 0.037(3) 0.044(3) -0.007(2) -0.001(2) -0.008(2)
C22 0.056(3) 0.042(3) 0.060(4) -0.013(3) -0.006(3) -0.011(3)
C23 0.038(3) 0.040(3) 0.037(3) -0.006(2) -0.003(2) 0.000(2)
C24 0.046(3) 0.041(3) 0.040(3) -0.009(2) 0.000(2) -0.005(2)
C25 0.048(3) 0.042(3) 0.043(4) -0.006(2) -0.004(3) -0.001(2)
C26 0.063(4) 0.057(4) 0.042(4) 0.006(3) 0.002(3) 0.001(3)
C27 0.042(3) 0.034(3) 0.039(3) -0.006(2) 0.002(2) 0.000(2)
C28 0.043(3) 0.040(3) 0.048(4) -0.006(2) 0.003(2) -0.008(2)
C29 0.054(3) 0.035(3) 0.044(3) -0.004(2) -0.006(3) -0.006(2)
C30 0.051(3) 0.042(3) 0.055(4) -0.011(3) -0.006(3) 0.001(2)
N1 0.048(3) 0.034(2) 0.046(3) -0.005(2) -0.004(2) -0.0068(19)
N2 0.043(2) 0.041(2) 0.046(3) -0.015(2) -0.002(2) -0.0017(19)
N3 0.042(2) 0.031(2) 0.039(3) -0.0068(18) -0.0035(19) -0.0024(18)
O1 0.051(2) 0.0340(19) 0.043(2) -0.0066(16) -0.0023(17) -0.0079(16)
O2 0.054(2) 0.0305(18) 0.037(2) -0.0049(16) -0.0015(17) -0.0032(15)
B1 0.049(4) 0.035(3) 0.030(3) 0.004(3) 0.003(3) -0.008(3)
Cl1 0.0456(7) 0.0461(7) 0.0499(9) -0.0066(6) 0.0000(6) -0.0045(6)
F1 0.0527(19) 0.0466(18) 0.057(2) -0.0120(15) 0.0045(15) -0.0096(14)
F2 0.075(2) 0.0458(18) 0.046(2) -0.0037(15) -0.0037(16) -0.0128(15)

loop_
_atom_type_symbol
_atom_type_description
_atom_type_scat_dispersion_real
_atom_type_scat_dispersion_imag
_atom_type_scat_source
C C 0.0181 0.0091 'International Tables Vol C Tables 4.2.6.8 and 6.1.1.4'
H H 0.0000 0.0000 'International Tables Vol C Tables 4.2.6.8 and 6.1.1.4'
N N 0.0311 0.0180 'International Tables Vol C Tables 4.2.6.8 and 6.1.1.4'
O O 0.0492 0.0322 'International Tables Vol C Tables 4.2.6.8 and 6.1.1.4'
B B 0.0090 0.0039 'International Tables Vol C Tables 4.2.6.8 and 6.1.1.4'
Cl Cl 0.3639 0.7018 'International Tables Vol C Tables 4.2.6.8 and 6.1.1.4'
F F 0.0727 0.0534 'International Tables Vol C Tables 4.2.6.8 and 6.1.1.4'

loop_
_geom_angle_atom_site_label_1
_geom_angle_atom_site_label_2
_geom_angle_atom_site_label_3
_geom_angle
N1 C1 C2 108.2(5)
N1 C1 H1 125.9
C2 C1 H1 125.9
C1 C2 C3 108.2(5)
C1 C2 H2 125.9
C3 C2 H2 125.9
C2 C3 C4 107.0(5)
C2 C3 H3 126.5
C4 C3 H3 126.5
N1 C4 C5 122.8(5)
N1 C4 C3 106.8(4)
C5 C4 C3 130.4(5)
O1 C5 C4 116.9(5)
O1 C5 C6 121.0(4)
C4 C5 C6 122.1(5)
C7 C6 C5 118.3(5)
C7 C6 H4 120.9
C5 C6 H4 120.9
O2 C7 C6 121.0(5)
O2 C7 C8 113.3(4)
C6 C7 C8 125.6(5)
N2 C8 C9 106.7(5)
N2 C8 C7 123.4(5)
C9 C8 C7 129.8(5)
C8 C9 C10 109.0(5)
C8 C9 H5 125.5
C10 C9 H5 125.5
C11 C10 C9 105.8(5)
C11 C10 H6 127.1
C9 C10 H6 127.1
N2 C11 C10 109.4(5)
N2 C11 H7 125.3
C10 C11 H7 125.3
C13 C12 N3 115.4(4)
C13 C12 H8 108.4
N3 C12 H8 108.4
C13 C12 H9 108.4
N3 C12 H9 108.4
H8 C12 H9 107.5
C14 C13 C18 118.7(5)
C14 C13 C12 120.5(5)
C18 C13 C12 120.8(5)
C13 C14 C15 120.7(5)
C13 C14 H10 119.6
C15 C14 H10 119.6
C16 C15 C14 119.4(5)
C16 C15 H11 120.3
C14 C15 H11 120.3
C15 C16 C17 120.7(5)
C15 C16 H12 119.7
C17 C16 H12 119.7
C18 C17 C16 119.7(5)
C18 C17 H13 120.1
C16 C17 H13 120.1
C17 C18 C13 120.8(5)
C17 C18 H14 119.6
C13 C18 H14 119.6
C20 C19 N3 116.4(4)
C20 C19 H15 108.2
N3 C19 H15 108.2
C20 C19 H16 108.2
N3 C19 H16 108.2
H15 C19 H16 107.3
C19 C20 C21 109.4(4)
C19 C20 H17 109.8
C21 C20 H17 109.8
C19 C20 H18 109.8
C21 C20 H18 109.8
H17 C20 H18 108.2
C20 C21 C22 113.5(4)
C20 C21 H19 108.9
C22 C21 H19 108.9
C20 C21 H20 108.9
C22 C21 H20 108.9
H19 C21 H20 107.7
C21 C22 H21 109.5
C21 C22 H22 109.5
H21 C22 H22 109.5
C21 C22 H23 109.5
H21 C22 H23 109.5
H22 C22 H23 109.5
N3 C23 C24 115.0(4)
N3 C23 H24 108.5
C24 C23 H24 108.5
N3 C23 H25 108.5
C24 C23 H25 108.5
H24 C23 H25 107.5
C25 C24 C23 110.3(4)
C25 C24 H26 109.6
C23 C24 H26 109.6
C25 C24 H27 109.6
C23 C24 H27 109.6
H26 C24 H27 108.1
C26 C25 C24 112.5(5)
C26 C25 H28 109.1
C24 C25 H28 109.1
C26 C25 H29 109.1
C24 C25 H29 109.1
H28 C25 H29 107.8
C25 C26 H30 109.5
C25 C26 H31 109.5
H30 C26 H31 109.5
C25 C26 H32 109.5
H30 C26 H32 109.5
H31 C26 H32 109.5
C28 C27 N3 115.3(4)
C28 C27 H33 108.4
N3 C27 H33 108.4
C28 C27 H34 108.4
N3 C27 H34 108.4
H33 C27 H34 107.5
C27 C28 C29 109.9(4)
C27 C28 H35 109.7
C29 C28 H35 109.7
C27 C28 H36 109.7
C29 C28 H36 109.7
H35 C28 H36 108.2
C30 C29 C28 114.4(4)
C30 C29 H37 108.7
C28 C29 H37 108.7
C30 C29 H38 108.7
C28 C29 H38 108.7
H37 C29 H38 107.6
C29 C30 H39 109.5
C29 C30 H40 109.5
H39 C30 H40 109.5
C29 C30 H41 109.5
H39 C30 H41 109.5
H40 C30 H41 109.5
C1 N1 C4 109.9(5)
C1 N1 H42 125.1
C4 N1 H42 125.1
C11 N2 C8 109.1(4)
C11 N2 H43 125.5
C8 N2 H43 125.5
C23 N3 C19 110.5(4)
C23 N3 C27 111.6(4)
C19 N3 C27 107.4(3)
C23 N3 C12 106.4(4)
C19 N3 C12 110.0(4)
C27 N3 C12 110.9(4)
C5 O1 B1 119.3(4)
C7 O2 B1 118.7(4)
F2 B1 F1 110.1(4)
F2 B1 O2 109.6(5)
F1 B1 O2 109.4(5)
F2 B1 O1 108.3(4)
F1 B1 O1 108.6(4)
O2 B1 O1 110.8(4)

loop_
_geom_bond_atom_site_label_1
_geom_bond_atom_site_label_2
_geom_bond_distance
C1 N1 1.351(6)
C1 C2 1.381(8)
C1 H1 0.9500
C2 C3 1.385(7)
C2 H2 0.9500
C3 C4 1.411(7)
C3 H3 0.9500
C4 N1 1.372(6)
C4 C5 1.407(7)
C5 O1 1.308(6)
C5 C6 1.423(7)
C6 C7 1.380(6)
C6 H4 0.9500
C7 O2 1.333(6)
C7 C8 1.429(7)
C8 N2 1.373(7)
C8 C9 1.376(6)
C9 C10 1.386(7)
C9 H5 0.9500
C10 C11 1.380(7)
C10 H6 0.9500
C11 N2 1.341(6)
C11 H7 0.9500
C12 C13 1.500(7)
C12 N3 1.548(6)
C12 H8 0.9900
C12 H9 0.9900
C13 C14 1.389(7)
C13 C18 1.394(6)
C14 C15 1.400(7)
C14 H10 0.9500
C15 C16 1.377(7)
C15 H11 0.9500
C16 C17 1.385(8)
C16 H12 0.9500
C17 C18 1.384(7)
C17 H13 0.9500
C18 H14 0.9500
C19 C20 1.497(6)
C19 N3 1.522(6)
C19 H15 0.9900
C19 H16 0.9900
C20 C21 1.523(7)
C20 H17 0.9900
C20 H18 0.9900
C21 C22 1.522(6)
C21 H19 0.9900
C21 H20 0.9900
C22 H21 0.9800
C22 H22 0.9800
C22 H23 0.9800
C23 N3 1.496(6)
C23 C24 1.525(7)
C23 H24 0.9900
C23 H25 0.9900
C24 C25 1.522(7)
C24 H26 0.9900
C24 H27 0.9900
C25 C26 1.518(7)
C25 H28 0.9900
C25 H29 0.9900
C26 H30 0.9800
C26 H31 0.9800
C26 H32 0.9800
C27 C28 1.508(7)
C27 N3 1.523(6)
C27 H33 0.9900
C27 H34 0.9900
C28 C29 1.530(7)
C28 H35 0.9900
C28 H36 0.9900
C29 C30 1.509(7)
C29 H37 0.9900
C29 H38 0.9900
C30 H39 0.9800
C30 H40 0.9800
C30 H41 0.9800
N1 H42 0.8800
N2 H43 0.8800
O1 B1 1.495(6)
O2 B1 1.455(7)
B1 F2 1.370(6)
B1 F1 1.391(7)

loop_
_geom_hbond_atom_site_label_D
_geom_hbond_atom_site_label_H
_geom_hbond_atom_site_label_A
_geom_hbond_distance_DH
_geom_hbond_distance_HA
_geom_hbond_distance_DA
_geom_hbond_angle_DHA
_geom_hbond_site_symmetry_A
N1 H42 Cl1 0.88 2.64 3.368(5) 140.3 1_554
N2 H43 Cl1 0.88 2.31 3.169(4) 165.8 .

loop_
_geom_torsion_atom_site_label_1
_geom_torsion_atom_site_label_2
_geom_torsion_atom_site_label_3
_geom_torsion_atom_site_label_4
_geom_torsion
N1 C1 C2 C3 -1.6(6)
C1 C2 C3 C4 0.8(6)
C2 C3 C4 N1 0.2(6)
C2 C3 C4 C5 -179.9(5)
N1 C4 C5 O1 0.6(7)
C3 C4 C5 O1 -179.2(5)
N1 C4 C5 C6 179.0(5)
C3 C4 C5 C6 -0.9(8)
O1 C5 C6 C7 10.6(7)
C4 C5 C6 C7 -167.7(5)
C5 C6 C7 O2 -4.7(7)
C5 C6 C7 C8 172.4(5)
O2 C7 C8 N2 -178.9(4)
C6 C7 C8 N2 3.8(8)
O2 C7 C8 C9 -3.5(7)
C6 C7 C8 C9 179.2(5)
N2 C8 C9 C10 -1.0(6)
C7 C8 C9 C10 -177.0(5)
C8 C9 C10 C11 1.7(6)
C9 C10 C11 N2 -1.8(6)
N3 C12 C13 C14 87.1(6)
N3 C12 C13 C18 -96.3(5)
C18 C13 C14 C15 1.1(8)
C12 C13 C14 C15 177.8(5)
C13 C14 C15 C16 -1.3(8)
C14 C15 C16 C17 1.1(8)
C15 C16 C17 C18 -0.7(9)
C16 C17 C18 C13 0.5(8)
C14 C13 C18 C17 -0.7(8)
C12 C13 C18 C17 -177.4(5)
N3 C19 C20 C21 168.8(4)
C19 C20 C21 C22 174.9(4)
N3 C23 C24 C25 -178.9(4)
C23 C24 C25 C26 175.2(5)
N3 C27 C28 C29 -170.7(4)
C27 C28 C29 C30 -61.3(6)
C2 C1 N1 C4 1.7(6)
C5 C4 N1 C1 178.9(4)
C3 C4 N1 C1 -1.2(6)
C10 C11 N2 C8 1.2(6)
C9 C8 N2 C11 -0.1(5)
C7 C8 N2 C11 176.2(4)
C24 C23 N3 C19 57.8(5)
C24 C23 N3 C27 -61.7(5)
C24 C23 N3 C12 177.2(4)
C20 C19 N3 C23 48.3(6)
C20 C19 N3 C27 170.2(4)
C20 C19 N3 C12 -69.0(5)
C28 C27 N3 C23 -49.8(5)
C28 C27 N3 C19 -171.1(4)
C28 C27 N3 C12 68.7(5)
C13 C12 N3 C23 176.9(4)
C13 C12 N3 C19 -63.3(5)
C13 C12 N3 C27 55.3(5)
C4 C5 O1 B1 -172.6(5)
C6 C5 O1 B1 9.0(7)
C6 C7 O2 B1 -20.7(7)
C8 C7 O2 B1 161.9(4)
C7 O2 B1 F2 156.9(4)
C7 O2 B1 F1 -82.3(5)
C7 O2 B1 O1 37.4(6)
C5 O1 B1 F2 -151.9(4)
C5 O1 B1 F1 88.5(5)
C5 O1 B1 O2 -31.6(6)
